data_4315205
loop_
_publ_author_name
'Thomas S. Teets'
'Daniel A. Lutterman'
'Daniel G. Nocera'

_publ_section_title
;
 Halogen Photoreductive Elimination from Metal-Metal Bonded
 Iridium(II)-Gold(II) Heterobimetallic Complexes
;
_journal_name_full 'Inorganic Chemistry'
_journal_page_first 3035
_journal_page_last 3043
_journal_paper_doi 10.1021/ic902590u
_journal_volume 49
_journal_year 2010
_chemical_formula_sum 'C51 H92 Au Cl F6 Ir O P5'
_chemical_formula_weight 1414.71
_chemical_name_systematic
; 
 ? 
;
_space_group_IT_number 14
_symmetry_cell_setting monoclinic
_symmetry_space_group_name_Hall '-P 2ybc'
_symmetry_space_group_name_H-M 'P 1 21/c 1'
_atom_sites_solution_hydrogens geom
_atom_sites_solution_primary direct
_atom_sites_solution_secondary difmap
_audit_creation_method SHELXL-97
_cell_angle_alpha 90.00
_cell_angle_beta 94.232(2)
_cell_angle_gamma 90.00
_cell_formula_units_Z 4
_cell_length_a 13.5909(13)
_cell_length_b 22.404(2)
_cell_length_c 18.9079(17)
_cell_measurement_reflns_used 9680
_cell_measurement_temperature 100(2)
_cell_measurement_theta_max 30.47
_cell_measurement_theta_min 2.36
_cell_volume 5741.6(9)
_computing_cell_refinement 'Bruker SAINT'
_computing_data_collection 'Bruker APEX2'
_computing_data_reduction 'Bruker SAINT'
_computing_molecular_graphics 'Bruker SHELXTL'
_computing_publication_material 'Bruker SHELXTL'
_computing_structure_refinement 'SHELXL-97 (Sheldrick, 2008)'
_computing_structure_solution 'SHELXS-97 (Sheldrick, 2008)'
_diffrn_ambient_temperature 100(2)
_diffrn_measured_fraction_theta_full 0.999
_diffrn_measured_fraction_theta_max 0.999
_diffrn_measurement_device_type 'Bruker APEX-II CCD'
_diffrn_measurement_method '\f and \w scans'
_diffrn_radiation_monochromator graphite
_diffrn_radiation_source 'fine-focus sealed tube'
_diffrn_radiation_type MoK\a
_diffrn_radiation_wavelength 0.71073
_diffrn_reflns_av_R_equivalents 0.0561
_diffrn_reflns_av_sigmaI/netI 0.0343
_diffrn_reflns_limit_h_max 19
_diffrn_reflns_limit_h_min -19
_diffrn_reflns_limit_k_max 31
_diffrn_reflns_limit_k_min -31
_diffrn_reflns_limit_l_max 26
_diffrn_reflns_limit_l_min -26
_diffrn_reflns_number 131339
_diffrn_reflns_theta_full 30.03
_diffrn_reflns_theta_max 30.03
_diffrn_reflns_theta_min 1.41
_exptl_absorpt_coefficient_mu 5.108
_exptl_absorpt_correction_T_max 0.5146
_exptl_absorpt_correction_T_min 0.2680
_exptl_absorpt_correction_type multi-scan
_exptl_absorpt_process_details sadabs
_exptl_crystal_colour orange
_exptl_crystal_density_diffrn 1.637
_exptl_crystal_density_meas ?
_exptl_crystal_density_method 'not measured'
_exptl_crystal_description block
_exptl_crystal_F_000 2832
_exptl_crystal_size_max 0.35
_exptl_crystal_size_mid 0.27
_exptl_crystal_size_min 0.15
_refine_diff_density_max 1.968
_refine_diff_density_min -0.968
_refine_diff_density_rms 0.145
_refine_ls_extinction_method none
_refine_ls_goodness_of_fit_ref 1.070
_refine_ls_hydrogen_treatment constr
_refine_ls_matrix_type full
_refine_ls_number_parameters 611
_refine_ls_number_reflns 16785
_refine_ls_number_restraints 43
_refine_ls_restrained_S_all 1.068
_refine_ls_R_factor_all 0.0416
_refine_ls_R_factor_gt 0.0305
_refine_ls_shift/su_max 0.004
_refine_ls_shift/su_mean 0.000
_refine_ls_structure_factor_coef Fsqd
_refine_ls_weighting_details 'calc w=1/[\s^2^(Fo^2^)+(0.0235P)^2^+15.9417P] where P=(Fo^2^+2Fc^2^)/3'
_refine_ls_weighting_scheme calc
_refine_ls_wR_factor_gt 0.0657
_refine_ls_wR_factor_ref 0.0702
_reflns_number_gt 14165
_reflns_number_total 16785
_reflns_threshold_expression >2sigma(I)
_cod_data_source_file ic902590u_si_002_1.cif
_cod_data_source_block 1
_cod_depositor_comments
;
The following automatic conversions were performed:

'_symmetry_cell_setting' value 'Monoclinic' changed to 'monoclinic'
according to the built-in table from CIF Core dictionary named
'cif_core.dic' version 2.4.1 from 2010-06-29.

Automatic conversion script
Id: cif_fix_values 1646 2011-03-28 12:23:43Z adriana 

The following automatic conversions were performed:

'_exptl_crystal_density_meas' value 'not measured' was changed to '?'
- the value is perceived as not measured.

Automatic conversion script
Id: cif_fix_values 3008 2015-01-20 13:52:24Z robertas 
;
_cod_database_code 4315205

loop_
_symmetry_equiv_pos_as_xyz
'x, y, z'
'-x, y+1/2, -z+1/2'
'-x, -y, -z'
'x, -y-1/2, z-1/2'

loop_
_atom_site_label
_atom_site_type_symbol
_atom_site_fract_x
_atom_site_fract_y
_atom_site_fract_z
_atom_site_U_iso_or_equiv
_atom_site_adp_type
_atom_site_occupancy
_atom_site_symmetry_multiplicity
_atom_site_calc_flag
_atom_site_refinement_flags
_atom_site_disorder_assembly
_atom_site_disorder_group
Ir1 Ir 0.404532(9) 0.379369(6) 0.715118(6) 0.01260(3) Uani 1 1 d D . .
Au1 Au 0.358972(9) 0.275867(6) 0.622766(6) 0.01428(3) Uani 1 1 d . A .
P4 P 0.19572(6) 0.27098(4) 0.64565(4) 0.01373(16) Uani 1 1 d . . .
P2 P 0.51964(6) 0.26094(4) 0.59674(4) 0.01399(16) Uani 1 1 d . . .
P3 P 0.23614(6) 0.38916(4) 0.73293(4) 0.01316(15) Uani 1 1 d . A .
P1 P 0.57388(6) 0.36582(4) 0.70193(4) 0.01338(15) Uani 1 1 d . A .
C1 C 0.6012(2) 0.29045(15) 0.66941(17) 0.0154(6) Uani 1 1 d . A .
H1A H 0.6693 0.2907 0.6540 0.018 Uiso 1 1 calc R . .
H1B H 0.6003 0.2624 0.7098 0.018 Uiso 1 1 calc R . .
C71 C 0.1155(2) 0.29702(15) 0.56907(17) 0.0167(6) Uani 1 1 d . A .
H71 H 0.1202 0.3416 0.5699 0.020 Uiso 1 1 calc R . .
C81 C 0.1568(3) 0.19632(15) 0.67349(17) 0.0165(6) Uani 1 1 d . A .
H81 H 0.0859 0.1987 0.6840 0.020 Uiso 1 1 calc R . .
C31 C 0.5456(3) 0.18016(15) 0.59480(18) 0.0181(7) Uani 1 1 d . A .
H31 H 0.6172 0.1741 0.5881 0.022 Uiso 1 1 calc R . .
C86 C 0.2165(3) 0.17656(17) 0.74126(19) 0.0245(8) Uani 1 1 d . . .
H86A H 0.2084 0.2062 0.7793 0.029 Uiso 1 1 calc R A .
H86B H 0.2874 0.1749 0.7325 0.029 Uiso 1 1 calc R . .
C76 C 0.0058(3) 0.28274(16) 0.57357(18) 0.0190(7) Uani 1 1 d . . .
H76A H -0.0040 0.2390 0.5723 0.023 Uiso 1 1 calc R A .
H76B H -0.0163 0.2979 0.6190 0.023 Uiso 1 1 calc R . .
C61 C 0.2109(3) 0.40789(17) 0.82540(17) 0.0184(7) Uani 1 1 d . . .
H61 H 0.2281 0.3712 0.8538 0.022 Uiso 1 1 calc R A .
C56 C 0.2008(3) 0.50788(15) 0.69010(18) 0.0177(7) Uani 1 1 d . A .
H56A H 0.1704 0.5202 0.7338 0.021 Uiso 1 1 calc R . .
H56B H 0.2734 0.5106 0.6991 0.021 Uiso 1 1 calc R . .
C55 C 0.1666(3) 0.54947(17) 0.6292(2) 0.0262(8) Uani 1 1 d . . .
H55A H 0.1826 0.5912 0.6429 0.031 Uiso 1 1 calc R . .
H55B H 0.2024 0.5396 0.5870 0.031 Uiso 1 1 calc R . .
C11 C 0.6236(2) 0.41827(15) 0.63786(17) 0.0150(6) Uani 1 1 d . . .
H11 H 0.5751 0.4169 0.5954 0.018 Uiso 1 1 calc R A .
C13 C 0.6409(3) 0.52587(17) 0.60114(19) 0.0226(7) Uani 1 1 d . . .
H13A H 0.5862 0.5222 0.5638 0.027 Uiso 1 1 calc R A .
H13B H 0.6425 0.5676 0.6184 0.027 Uiso 1 1 calc R . .
C51 C 0.1712(2) 0.44262(15) 0.67141(17) 0.0154(6) Uani 1 1 d . . .
H51 H 0.1977 0.4349 0.6243 0.018 Uiso 1 1 calc R A .
C32 C 0.4843(3) 0.15059(16) 0.53288(18) 0.0204(7) Uani 1 1 d . . .
H32A H 0.4135 0.1593 0.5368 0.025 Uiso 1 1 calc R A .
H32B H 0.5035 0.1675 0.4875 0.025 Uiso 1 1 calc R . .
C21 C 0.6525(3) 0.36619(16) 0.78581(17) 0.0178(7) Uani 1 1 d . . .
H21 H 0.6315 0.3303 0.8123 0.021 Uiso 1 1 calc R A .
C2 C 0.1687(2) 0.31806(15) 0.72132(17) 0.0154(6) Uani 1 1 d . A .
H2A H 0.1820 0.2943 0.7651 0.019 Uiso 1 1 calc R . .
H2B H 0.0973 0.3272 0.7171 0.019 Uiso 1 1 calc R . .
C53 C 0.0255(3) 0.47922(17) 0.59542(19) 0.0250(8) Uani 1 1 d . . .
H53A H 0.0555 0.4653 0.5522 0.030 Uiso 1 1 calc R A .
H53B H -0.0471 0.4770 0.5865 0.030 Uiso 1 1 calc R . .
C52 C 0.0584(2) 0.43840(16) 0.65788(18) 0.0186(7) Uani 1 1 d . A .
H52A H 0.0389 0.3967 0.6467 0.022 Uiso 1 1 calc R . .
H52B H 0.0262 0.4509 0.7008 0.022 Uiso 1 1 calc R . .
C72 C 0.1521(3) 0.27778(18) 0.49737(18) 0.0233(8) Uani 1 1 d . . .
H72A H 0.2217 0.2902 0.4950 0.028 Uiso 1 1 calc R A .
H72B H 0.1490 0.2338 0.4932 0.028 Uiso 1 1 calc R . .
C41 C 0.5587(2) 0.29597(16) 0.51497(16) 0.0160(6) Uani 1 1 d . A .
H41 H 0.5770 0.3379 0.5285 0.019 Uiso 1 1 calc R . .
C16 C 0.7238(2) 0.40372(16) 0.60882(17) 0.0173(6) Uani 1 1 d . A .
H16A H 0.7772 0.4084 0.6469 0.021 Uiso 1 1 calc R . .
H16B H 0.7240 0.3619 0.5921 0.021 Uiso 1 1 calc R . .
C12 C 0.6223(3) 0.48364(15) 0.66281(18) 0.0181(7) Uani 1 1 d . A .
H12A H 0.5575 0.4929 0.6810 0.022 Uiso 1 1 calc R . .
H12B H 0.6739 0.4897 0.7019 0.022 Uiso 1 1 calc R . .
C75 C -0.0560(3) 0.31162(19) 0.5116(2) 0.0253(8) Uani 1 1 d . A .
H75A H -0.1260 0.3002 0.5139 0.030 Uiso 1 1 calc R . .
H75B H -0.0514 0.3556 0.5158 0.030 Uiso 1 1 calc R . .
C33 C 0.5003(3) 0.08311(17) 0.5330(2) 0.0270(8) Uani 1 1 d . A .
H33A H 0.4591 0.0650 0.4933 0.032 Uiso 1 1 calc R . .
H33B H 0.5702 0.0744 0.5257 0.032 Uiso 1 1 calc R . .
C74 C -0.0206(3) 0.2922(2) 0.4405(2) 0.0289(8) Uani 1 1 d . . .
H74A H -0.0596 0.3131 0.4017 0.035 Uiso 1 1 calc R A .
H74B H -0.0315 0.2488 0.4342 0.035 Uiso 1 1 calc R . .
C85 C 0.1825(3) 0.11489(18) 0.7656(2) 0.0290(9) Uani 1 1 d . A .
H85A H 0.2225 0.1029 0.8091 0.035 Uiso 1 1 calc R . .
H85B H 0.1126 0.1171 0.7769 0.035 Uiso 1 1 calc R . .
C82 C 0.1659(3) 0.14900(17) 0.6152(2) 0.0267(8) Uani 1 1 d . . .
H82A H 0.1232 0.1604 0.5727 0.032 Uiso 1 1 calc R A .
H82B H 0.2349 0.1478 0.6018 0.032 Uiso 1 1 calc R . .
C62 C 0.1024(3) 0.42082(19) 0.83700(19) 0.0250(8) Uani 1 1 d . A .
H62A H 0.0612 0.3867 0.8194 0.030 Uiso 1 1 calc R . .
H62B H 0.0806 0.4567 0.8095 0.030 Uiso 1 1 calc R . .
C64 C 0.1533(3) 0.4816(2) 0.9450(2) 0.0362(10) Uani 1 1 d . A .
H64A H 0.1437 0.4875 0.9959 0.043 Uiso 1 1 calc R . .
H64B H 0.1347 0.5191 0.9196 0.043 Uiso 1 1 calc R . .
C66 C 0.2790(3) 0.45700(17) 0.85749(18) 0.0214(7) Uani 1 1 d . A .
H66A H 0.2669 0.4945 0.8305 0.026 Uiso 1 1 calc R . .
H66B H 0.3487 0.4453 0.8536 0.026 Uiso 1 1 calc R . .
C65 C 0.2611(3) 0.4676(2) 0.9359(2) 0.0323(9) Uani 1 1 d . . .
H65A H 0.2806 0.4315 0.9638 0.039 Uiso 1 1 calc R A .
H65B H 0.3026 0.5012 0.9544 0.039 Uiso 1 1 calc R . .
C63 C 0.0877(3) 0.4312(2) 0.9160(2) 0.0339(10) Uani 1 1 d . . .
H63A H 0.0178 0.4412 0.9217 0.041 Uiso 1 1 calc R A .
H63B H 0.1039 0.3942 0.9430 0.041 Uiso 1 1 calc R . .
C73 C 0.0887(3) 0.3061(2) 0.43588(19) 0.0286(9) Uani 1 1 d . A .
H73A H 0.0985 0.3499 0.4368 0.034 Uiso 1 1 calc R . .
H73B H 0.1103 0.2909 0.3904 0.034 Uiso 1 1 calc R . .
C54 C 0.0560(3) 0.54385(18) 0.6107(2) 0.0291(9) Uani 1 1 d . A .
H54A H 0.0373 0.5687 0.5685 0.035 Uiso 1 1 calc R . .
H54B H 0.0201 0.5592 0.6506 0.035 Uiso 1 1 calc R . .
P1S P -0.15024(8) 0.17651(6) 0.69639(7) 0.0404(3) Uani 1 1 d . . .
F5S F -0.07855(19) 0.15621(12) 0.63726(16) 0.0425(7) Uani 1 1 d . . .
F4S F -0.0757(2) 0.22861(14) 0.72049(15) 0.0461(7) Uani 1 1 d . . .
F3S F -0.2047(2) 0.22031(14) 0.63887(15) 0.0489(8) Uani 1 1 d . . .
C22 C 0.6326(3) 0.41961(16) 0.83395(18) 0.0208(7) Uani 1 1 d . A .
H22A H 0.6533 0.4570 0.8114 0.025 Uiso 1 1 calc R . .
H22B H 0.5610 0.4224 0.8401 0.025 Uiso 1 1 calc R . .
C15 C 0.7417(3) 0.44589(16) 0.54746(17) 0.0192(7) Uani 1 1 d . . .
H15A H 0.8070 0.4371 0.5299 0.023 Uiso 1 1 calc R A .
H15B H 0.6909 0.4388 0.5081 0.023 Uiso 1 1 calc R . .
C14 C 0.7384(3) 0.51116(17) 0.56975(19) 0.0218(7) Uani 1 1 d . A .
H14A H 0.7463 0.5369 0.5280 0.026 Uiso 1 1 calc R . .
H14B H 0.7937 0.5195 0.6054 0.026 Uiso 1 1 calc R . .
C46 C 0.4757(3) 0.30144(17) 0.45558(18) 0.0205(7) Uani 1 1 d . . .
H46A H 0.4552 0.2612 0.4387 0.025 Uiso 1 1 calc R A .
H46B H 0.4179 0.3213 0.4741 0.025 Uiso 1 1 calc R . .
C25 C 0.8174(3) 0.34963(18) 0.85339(19) 0.0254(8) Uani 1 1 d . . .
H25A H 0.7942 0.3124 0.8750 0.030 Uiso 1 1 calc R A .
H25B H 0.8891 0.3458 0.8487 0.030 Uiso 1 1 calc R . .
C42 C 0.6523(3) 0.26836(16) 0.48752(17) 0.0175(7) Uani 1 1 d . . .
H42A H 0.7051 0.2668 0.5265 0.021 Uiso 1 1 calc R A .
H42B H 0.6383 0.2270 0.4712 0.021 Uiso 1 1 calc R . .
C43 C 0.6872(3) 0.30556(17) 0.42605(18) 0.0199(7) Uani 1 1 d . A .
H43A H 0.7074 0.3457 0.4437 0.024 Uiso 1 1 calc R . .
H43B H 0.7454 0.2862 0.4074 0.024 Uiso 1 1 calc R . .
C36 C 0.5218(3) 0.15201(16) 0.66562(19) 0.0236(8) Uani 1 1 d . . .
H36A H 0.4532 0.1621 0.6754 0.028 Uiso 1 1 calc R A .
H36B H 0.5663 0.1690 0.7043 0.028 Uiso 1 1 calc R . .
C26 C 0.7637(3) 0.35799(18) 0.77963(19) 0.0231(7) Uani 1 1 d . A .
H26A H 0.7905 0.3934 0.7564 0.028 Uiso 1 1 calc R . .
H26B H 0.7751 0.3227 0.7499 0.028 Uiso 1 1 calc R . .
C45 C 0.5117(3) 0.33783(18) 0.39373(19) 0.0238(8) Uani 1 1 d . A .
H45A H 0.4593 0.3386 0.3545 0.029 Uiso 1 1 calc R . .
H45B H 0.5243 0.3794 0.4095 0.029 Uiso 1 1 calc R . .
C23 C 0.6892(3) 0.41256(19) 0.90659(18) 0.0254(8) Uani 1 1 d . . .
H23A H 0.6795 0.4489 0.9351 0.030 Uiso 1 1 calc R A .
H23B H 0.6615 0.3783 0.9316 0.030 Uiso 1 1 calc R . .
C44 C 0.6059(3) 0.31194(19) 0.36646(18) 0.0243(8) Uani 1 1 d . . .
H44A H 0.5913 0.2723 0.3450 0.029 Uiso 1 1 calc R A .
H44B H 0.6290 0.3384 0.3292 0.029 Uiso 1 1 calc R . .
F2S F -0.0946(2) 0.13322(17) 0.7527(2) 0.0771(12) Uani 1 1 d . . .
F1S F -0.2231(2) 0.19781(19) 0.75402(19) 0.0734(12) Uani 1 1 d . . .
C24 C 0.7980(3) 0.40266(18) 0.90161(19) 0.0265(8) Uani 1 1 d . A .
H24A H 0.8298 0.3952 0.9496 0.032 Uiso 1 1 calc R . .
H24B H 0.8279 0.4391 0.8827 0.032 Uiso 1 1 calc R . .
F6S F -0.2254(2) 0.12488(17) 0.6723(3) 0.0812(13) Uani 1 1 d . . .
C35 C 0.5338(3) 0.08365(17) 0.6648(2) 0.0286(8) Uani 1 1 d . A .
H35A H 0.6043 0.0736 0.6619 0.034 Uiso 1 1 calc R . .
H35B H 0.5122 0.0669 0.7095 0.034 Uiso 1 1 calc R . .
C34 C 0.4738(3) 0.05549(18) 0.6025(2) 0.0289(9) Uani 1 1 d . . .
H34A H 0.4026 0.0614 0.6081 0.035 Uiso 1 1 calc R A .
H34B H 0.4868 0.0120 0.6017 0.035 Uiso 1 1 calc R . .
C84 C 0.1932(3) 0.06869(18) 0.7084(2) 0.0301(9) Uani 1 1 d . . .
H84A H 0.1683 0.0298 0.7243 0.036 Uiso 1 1 calc R A .
H84B H 0.2639 0.0639 0.7001 0.036 Uiso 1 1 calc R . .
C83 C 0.1363(4) 0.08707(19) 0.6396(2) 0.0372(10) Uani 1 1 d . A .
H83A H 0.0648 0.0868 0.6465 0.045 Uiso 1 1 calc R . .
H83B H 0.1484 0.0576 0.6023 0.045 Uiso 1 1 calc R . .
Cl1 Cl 0.41515(7) 0.31104(4) 0.81122(5) 0.0220(3) Uani 0.935(4) 1 d PDU A 1
C3 C 0.3953(3) 0.43074(19) 0.6422(2) 0.0192(8) Uani 0.935(4) 1 d PDU A 1
O1 O 0.3889(2) 0.46289(17) 0.59319(16) 0.0281(7) Uani 0.935(4) 1 d PDU A 1
Cl1A Cl 0.3846(11) 0.4253(9) 0.6027(9) 0.032(5) Uani 0.065(4) 1 d PDU A 2
C3A C 0.415(4) 0.341(3) 0.7969(17) 0.0192(8) Uani 0.065(4) 1 d PDU A 2
O1A O 0.422(3) 0.318(2) 0.8530(16) 0.0281(7) Uani 0.065(4) 1 d PDU A 2

loop_
_atom_site_aniso_label
_atom_site_aniso_U_11
_atom_site_aniso_U_22
_atom_site_aniso_U_33
_atom_site_aniso_U_23
_atom_site_aniso_U_13
_atom_site_aniso_U_12
Ir1 0.01009(6) 0.01415(6) 0.01346(6) -0.00066(4) 0.00017(4) 0.00029(4)
Au1 0.01087(6) 0.01722(6) 0.01469(6) -0.00226(4) 0.00051(4) -0.00021(5)
P4 0.0116(4) 0.0152(4) 0.0142(4) -0.0001(3) 0.0003(3) -0.0007(3)
P2 0.0118(4) 0.0152(4) 0.0149(4) -0.0028(3) 0.0010(3) 0.0001(3)
P3 0.0113(4) 0.0150(4) 0.0131(4) -0.0002(3) 0.0002(3) 0.0000(3)
P1 0.0105(4) 0.0148(4) 0.0147(4) -0.0023(3) 0.0001(3) 0.0000(3)
C1 0.0130(15) 0.0159(16) 0.0168(15) -0.0035(11) -0.0012(11) 0.0002(12)
C71 0.0160(16) 0.0152(16) 0.0187(15) 0.0018(12) -0.0006(12) 0.0003(13)
C81 0.0151(16) 0.0156(16) 0.0185(15) -0.0011(12) 0.0008(12) 0.0009(13)
C31 0.0161(16) 0.0163(17) 0.0217(16) -0.0043(12) 0.0009(12) -0.0012(13)
C86 0.032(2) 0.0214(19) 0.0199(17) 0.0075(13) -0.0013(14) -0.0037(16)
C76 0.0160(17) 0.0216(18) 0.0191(16) 0.0036(13) -0.0011(12) -0.0019(13)
C61 0.0176(17) 0.0243(18) 0.0132(14) -0.0038(12) 0.0002(12) -0.0023(14)
C56 0.0180(17) 0.0158(17) 0.0195(16) 0.0004(12) 0.0026(12) -0.0014(13)
C55 0.033(2) 0.0206(19) 0.0256(18) 0.0071(14) 0.0049(15) 0.0020(16)
C11 0.0136(15) 0.0141(16) 0.0173(15) -0.0030(11) 0.0002(11) 0.0003(12)
C13 0.0219(18) 0.0203(19) 0.0254(17) 0.0000(14) 0.0000(14) 0.0013(14)
C51 0.0146(16) 0.0165(16) 0.0149(14) -0.0006(11) 0.0006(11) 0.0022(12)
C32 0.0204(18) 0.0186(18) 0.0223(16) -0.0054(13) 0.0013(13) -0.0027(14)
C21 0.0159(16) 0.0207(17) 0.0164(15) -0.0035(12) -0.0003(12) 0.0001(13)
C2 0.0146(16) 0.0162(16) 0.0155(14) -0.0007(11) 0.0007(11) -0.0003(12)
C53 0.0243(19) 0.026(2) 0.0236(18) -0.0004(14) -0.0078(14) 0.0064(16)
C52 0.0151(16) 0.0204(18) 0.0201(16) 0.0003(12) -0.0006(12) 0.0011(13)
C72 0.0208(18) 0.032(2) 0.0168(16) 0.0013(14) 0.0022(13) 0.0022(15)
C41 0.0156(16) 0.0186(17) 0.0137(14) -0.0020(11) 0.0004(11) -0.0014(13)
C16 0.0146(16) 0.0198(17) 0.0174(15) -0.0023(12) 0.0020(12) 0.0013(13)
C12 0.0147(16) 0.0180(17) 0.0219(16) -0.0035(12) 0.0023(12) 0.0001(13)
C75 0.0163(18) 0.032(2) 0.0270(18) 0.0057(15) -0.0043(14) 0.0001(15)
C33 0.029(2) 0.0198(19) 0.034(2) -0.0075(15) 0.0106(16) -0.0041(16)
C74 0.025(2) 0.037(2) 0.0234(18) 0.0024(16) -0.0071(15) -0.0027(17)
C85 0.037(2) 0.022(2) 0.0284(19) 0.0086(15) 0.0071(16) 0.0033(17)
C82 0.039(2) 0.0172(18) 0.0232(18) -0.0021(13) -0.0040(15) 0.0054(16)
C62 0.0198(18) 0.036(2) 0.0196(16) -0.0041(15) 0.0036(13) -0.0008(16)
C64 0.044(3) 0.045(3) 0.0204(18) -0.0109(17) 0.0080(17) -0.001(2)
C66 0.0193(18) 0.0256(19) 0.0191(16) -0.0053(13) 0.0001(13) -0.0053(14)
C65 0.035(2) 0.038(2) 0.0233(19) -0.0092(16) -0.0009(16) -0.0051(19)
C63 0.030(2) 0.049(3) 0.0242(19) -0.0031(18) 0.0117(16) -0.001(2)
C73 0.030(2) 0.041(2) 0.0145(16) 0.0032(15) -0.0014(14) 0.0034(18)
C54 0.036(2) 0.024(2) 0.0257(19) 0.0041(15) -0.0070(16) 0.0078(17)
P1S 0.0188(5) 0.0453(7) 0.0579(8) 0.0289(6) 0.0096(5) 0.0057(5)
F5S 0.0243(13) 0.0298(14) 0.074(2) 0.0038(13) 0.0093(13) 0.0020(11)
F4S 0.0395(16) 0.0564(19) 0.0441(16) 0.0039(13) 0.0138(12) -0.0018(13)
F3S 0.0367(16) 0.060(2) 0.0502(17) 0.0206(14) 0.0068(13) 0.0262(14)
C22 0.0217(18) 0.0204(18) 0.0201(16) -0.0042(13) 0.0013(13) -0.0001(14)
C15 0.0176(17) 0.0232(18) 0.0167(15) 0.0003(12) 0.0015(12) -0.0035(14)
C14 0.0191(18) 0.0226(19) 0.0237(17) 0.0006(13) 0.0019(13) -0.0037(14)
C46 0.0165(17) 0.0272(19) 0.0173(15) -0.0016(13) -0.0021(12) 0.0016(14)
C25 0.0216(19) 0.029(2) 0.0242(18) 0.0000(15) -0.0060(14) -0.0023(16)
C42 0.0157(16) 0.0202(17) 0.0167(15) -0.0024(12) 0.0018(12) -0.0005(13)
C43 0.0175(17) 0.0223(18) 0.0202(16) -0.0022(13) 0.0038(13) -0.0033(14)
C36 0.029(2) 0.0179(18) 0.0246(18) -0.0010(13) 0.0051(14) -0.0018(15)
C26 0.0177(18) 0.029(2) 0.0224(17) -0.0024(14) -0.0023(13) -0.0005(15)
C45 0.0212(18) 0.030(2) 0.0195(16) 0.0024(14) -0.0011(13) 0.0043(15)
C23 0.027(2) 0.033(2) 0.0162(16) -0.0057(14) 0.0000(13) -0.0028(16)
C44 0.0242(19) 0.032(2) 0.0167(16) -0.0019(14) 0.0039(13) 0.0001(16)
F2S 0.048(2) 0.082(3) 0.101(3) 0.067(2) 0.0061(19) 0.0114(18)
F1S 0.0370(17) 0.117(3) 0.070(2) 0.041(2) 0.0306(16) 0.0146(19)
C24 0.032(2) 0.029(2) 0.0172(16) -0.0011(14) -0.0056(14) -0.0051(17)
F6S 0.0311(18) 0.072(3) 0.140(4) 0.029(2) 0.007(2) -0.0190(17)
C35 0.034(2) 0.0189(19) 0.033(2) 0.0028(15) 0.0089(17) -0.0002(16)
C34 0.028(2) 0.0168(19) 0.043(2) -0.0038(16) 0.0101(17) -0.0051(16)
C84 0.033(2) 0.0184(19) 0.039(2) 0.0077(16) 0.0052(17) 0.0048(16)
C83 0.055(3) 0.017(2) 0.038(2) -0.0013(16) -0.006(2) 0.0025(19)
Cl1 0.0174(5) 0.0245(5) 0.0241(5) 0.0100(4) 0.0013(3) 0.0028(4)
C3 0.0101(17) 0.027(2) 0.0200(19) 0.0017(17) 0.0010(15) -0.0008(15)
O1 0.0194(15) 0.039(2) 0.0267(15) 0.0138(14) 0.0043(11) 0.0058(14)
Cl1A 0.017(7) 0.035(11) 0.043(11) 0.026(9) 0.009(7) 0.008(6)
C3A 0.0101(17) 0.027(2) 0.0200(19) 0.0017(17) 0.0010(15) -0.0008(15)
O1A 0.0194(15) 0.039(2) 0.0267(15) 0.0138(14) 0.0043(11) 0.0058(14)

loop_
_atom_type_symbol
_atom_type_description
_atom_type_scat_dispersion_real
_atom_type_scat_dispersion_imag
_atom_type_scat_source
C C 0.0033 0.0016 'International Tables Vol C Tables 4.2.6.8 and 6.1.1.4'
H H 0.0000 0.0000 'International Tables Vol C Tables 4.2.6.8 and 6.1.1.4'
O O 0.0106 0.0060 'International Tables Vol C Tables 4.2.6.8 and 6.1.1.4'
F F 0.0171 0.0103 'International Tables Vol C Tables 4.2.6.8 and 6.1.1.4'
P P 0.1023 0.0942 'International Tables Vol C Tables 4.2.6.8 and 6.1.1.4'
Cl Cl 0.1484 0.1585 'International Tables Vol C Tables 4.2.6.8 and 6.1.1.4'
Ir Ir -1.4442 7.9887 'International Tables Vol C Tables 4.2.6.8 and 6.1.1.4'
Au Au -2.0133 8.8022 'International Tables Vol C Tables 4.2.6.8 and 6.1.1.4'

loop_
_geom_angle_atom_site_label_1
_geom_angle_atom_site_label_2
_geom_angle_atom_site_label_3
_geom_angle
_geom_angle_site_symmetry_1
_geom_angle_site_symmetry_3
_geom_angle_publ_flag
C3A Ir1 C3 169(2) . . ?
C3A Ir1 P3 86.3(17) . . ?
C3 Ir1 P3 92.09(12) . . ?
C3A Ir1 P1 90.8(17) . . ?
C3 Ir1 P1 90.86(12) . . ?
P3 Ir1 P1 177.04(3) . . ?
C3A Ir1 Cl1A 176(2) . . ?
C3 Ir1 Cl1A 14.2(6) . . ?
P3 Ir1 Cl1A 92.3(4) . . ?
P1 Ir1 Cl1A 90.5(4) . . ?
C3A Ir1 Cl1 11(2) . . ?
C3 Ir1 Cl1 179.42(13) . . ?
P3 Ir1 Cl1 87.44(3) . . ?
P1 Ir1 Cl1 89.61(3) . . ?
Cl1A Ir1 Cl1 165.5(6) . . ?
C3A Ir1 Au1 98(2) . . ?
C3 Ir1 Au1 92.85(14) . . ?
P3 Ir1 Au1 89.66(2) . . ?
P1 Ir1 Au1 90.00(2) . . ?
Cl1A Ir1 Au1 78.7(6) . . ?
Cl1 Ir1 Au1 86.81(3) . . ?
P4 Au1 P2 168.78(3) . . ?
P4 Au1 Ir1 95.15(2) . . ?
P2 Au1 Ir1 94.60(2) . . ?
C2 P4 C71 106.84(15) . . ?
C2 P4 C81 102.76(15) . . ?
C71 P4 C81 110.27(16) . . ?
C2 P4 Au1 111.78(11) . . ?
C71 P4 Au1 111.18(11) . . ?
C81 P4 Au1 113.52(11) . . ?
C1 P2 C31 105.32(16) . . ?
C1 P2 C41 106.28(16) . . ?
C31 P2 C41 109.47(15) . . ?
C1 P2 Au1 108.68(11) . . ?
C31 P2 Au1 109.45(12) . . ?
C41 P2 Au1 116.98(11) . . ?
C2 P3 C51 105.97(15) . . ?
C2 P3 C61 100.55(15) . . ?
C51 P3 C61 109.50(16) . . ?
C2 P3 Ir1 112.55(11) . . ?
C51 P3 Ir1 113.30(11) . . ?
C61 P3 Ir1 113.97(11) . . ?
C1 P1 C21 99.94(15) . . ?
C1 P1 C11 105.72(15) . . ?
C21 P1 C11 110.10(16) . . ?
C1 P1 Ir1 112.10(11) . . ?
C21 P1 Ir1 114.63(11) . . ?
C11 P1 Ir1 113.23(11) . . ?
P2 C1 P1 117.16(18) . . ?
P2 C1 H1A 108.0 . . ?
P1 C1 H1A 108.0 . . ?
P2 C1 H1B 108.0 . . ?
P1 C1 H1B 108.0 . . ?
H1A C1 H1B 107.3 . . ?
C76 C71 C72 111.7(3) . . ?
C76 C71 P4 114.3(2) . . ?
C72 C71 P4 113.1(2) . . ?
C76 C71 H71 105.6 . . ?
C72 C71 H71 105.6 . . ?
P4 C71 H71 105.6 . . ?
C86 C81 C82 109.5(3) . . ?
C86 C81 P4 110.9(2) . . ?
C82 C81 P4 112.4(2) . . ?
C86 C81 H81 108.0 . . ?
C82 C81 H81 108.0 . . ?
P4 C81 H81 108.0 . . ?
C32 C31 C36 110.5(3) . . ?
C32 C31 P2 110.2(2) . . ?
C36 C31 P2 109.4(2) . . ?
C32 C31 H31 108.9 . . ?
C36 C31 H31 108.9 . . ?
P2 C31 H31 108.9 . . ?
C81 C86 C85 110.9(3) . . ?
C81 C86 H86A 109.5 . . ?
C85 C86 H86A 109.5 . . ?
C81 C86 H86B 109.5 . . ?
C85 C86 H86B 109.5 . . ?
H86A C86 H86B 108.0 . . ?
C75 C76 C71 110.4(3) . . ?
C75 C76 H76A 109.6 . . ?
C71 C76 H76A 109.6 . . ?
C75 C76 H76B 109.6 . . ?
C71 C76 H76B 109.6 . . ?
H76A C76 H76B 108.1 . . ?
C66 C61 C62 111.5(3) . . ?
C66 C61 P3 112.8(2) . . ?
C62 C61 P3 115.1(2) . . ?
C66 C61 H61 105.5 . . ?
C62 C61 H61 105.5 . . ?
P3 C61 H61 105.5 . . ?
C55 C56 C51 110.1(3) . . ?
C55 C56 H56A 109.6 . . ?
C51 C56 H56A 109.6 . . ?
C55 C56 H56B 109.6 . . ?
C51 C56 H56B 109.6 . . ?
H56A C56 H56B 108.1 . . ?
C54 C55 C56 111.3(3) . . ?
C54 C55 H55A 109.4 . . ?
C56 C55 H55A 109.4 . . ?
C54 C55 H55B 109.4 . . ?
C56 C55 H55B 109.4 . . ?
H55A C55 H55B 108.0 . . ?
C12 C11 C16 109.9(3) . . ?
C12 C11 P1 113.0(2) . . ?
C16 C11 P1 118.3(2) . . ?
C12 C11 H11 104.7 . . ?
C16 C11 H11 104.7 . . ?
P1 C11 H11 104.7 . . ?
C14 C13 C12 111.0(3) . . ?
C14 C13 H13A 109.4 . . ?
C12 C13 H13A 109.4 . . ?
C14 C13 H13B 109.4 . . ?
C12 C13 H13B 109.4 . . ?
H13A C13 H13B 108.0 . . ?
C52 C51 C56 109.6(3) . . ?
C52 C51 P3 119.3(2) . . ?
C56 C51 P3 111.3(2) . . ?
C52 C51 H51 105.2 . . ?
C56 C51 H51 105.2 . . ?
P3 C51 H51 105.2 . . ?
C33 C32 C31 110.9(3) . . ?
C33 C32 H32A 109.5 . . ?
C31 C32 H32A 109.5 . . ?
C33 C32 H32B 109.5 . . ?
C31 C32 H32B 109.5 . . ?
H32A C32 H32B 108.0 . . ?
C26 C21 C22 110.8(3) . . ?
C26 C21 P1 116.4(2) . . ?
C22 C21 P1 113.3(2) . . ?
C26 C21 H21 105.1 . . ?
C22 C21 H21 105.1 . . ?
P1 C21 H21 105.1 . . ?
P4 C2 P3 117.60(17) . . ?
P4 C2 H2A 107.9 . . ?
P3 C2 H2A 107.9 . . ?
P4 C2 H2B 107.9 . . ?
P3 C2 H2B 107.9 . . ?
H2A C2 H2B 107.2 . . ?
C54 C53 C52 111.1(3) . . ?
C54 C53 H53A 109.4 . . ?
C52 C53 H53A 109.4 . . ?
C54 C53 H53B 109.4 . . ?
C52 C53 H53B 109.4 . . ?
H53A C53 H53B 108.0 . . ?
C53 C52 C51 108.8(3) . . ?
C53 C52 H52A 109.9 . . ?
C51 C52 H52A 109.9 . . ?
C53 C52 H52B 109.9 . . ?
C51 C52 H52B 109.9 . . ?
H52A C52 H52B 108.3 . . ?
C73 C72 C71 110.6(3) . . ?
C73 C72 H72A 109.5 . . ?
C71 C72 H72A 109.5 . . ?
C73 C72 H72B 109.5 . . ?
C71 C72 H72B 109.5 . . ?
H72A C72 H72B 108.1 . . ?
C46 C41 C42 111.5(3) . . ?
C46 C41 P2 113.9(2) . . ?
C42 C41 P2 114.0(2) . . ?
C46 C41 H41 105.5 . . ?
C42 C41 H41 105.5 . . ?
P2 C41 H41 105.5 . . ?
C15 C16 C11 109.5(3) . . ?
C15 C16 H16A 109.8 . . ?
C11 C16 H16A 109.8 . . ?
C15 C16 H16B 109.8 . . ?
C11 C16 H16B 109.8 . . ?
H16A C16 H16B 108.2 . . ?
C13 C12 C11 110.3(3) . . ?
C13 C12 H12A 109.6 . . ?
C11 C12 H12A 109.6 . . ?
C13 C12 H12B 109.6 . . ?
C11 C12 H12B 109.6 . . ?
H12A C12 H12B 108.1 . . ?
C74 C75 C76 111.3(3) . . ?
C74 C75 H75A 109.4 . . ?
C76 C75 H75A 109.4 . . ?
C74 C75 H75B 109.4 . . ?
C76 C75 H75B 109.4 . . ?
H75A C75 H75B 108.0 . . ?
C34 C33 C32 111.2(3) . . ?
C34 C33 H33A 109.4 . . ?
C32 C33 H33A 109.4 . . ?
C34 C33 H33B 109.4 . . ?
C32 C33 H33B 109.4 . . ?
H33A C33 H33B 108.0 . . ?
C75 C74 C73 111.3(3) . . ?
C75 C74 H74A 109.4 . . ?
C73 C74 H74A 109.4 . . ?
C75 C74 H74B 109.4 . . ?
C73 C74 H74B 109.4 . . ?
H74A C74 H74B 108.0 . . ?
C84 C85 C86 110.8(3) . . ?
C84 C85 H85A 109.5 . . ?
C86 C85 H85A 109.5 . . ?
C84 C85 H85B 109.5 . . ?
C86 C85 H85B 109.5 . . ?
H85A C85 H85B 108.1 . . ?
C83 C82 C81 111.8(3) . . ?
C83 C82 H82A 109.2 . . ?
C81 C82 H82A 109.2 . . ?
C83 C82 H82B 109.2 . . ?
C81 C82 H82B 109.2 . . ?
H82A C82 H82B 107.9 . . ?
C61 C62 C63 111.2(3) . . ?
C61 C62 H62A 109.4 . . ?
C63 C62 H62A 109.4 . . ?
C61 C62 H62B 109.4 . . ?
C63 C62 H62B 109.4 . . ?
H62A C62 H62B 108.0 . . ?
C63 C64 C65 110.5(4) . . ?
C63 C64 H64A 109.5 . . ?
C65 C64 H64A 109.5 . . ?
C63 C64 H64B 109.5 . . ?
C65 C64 H64B 109.5 . . ?
H64A C64 H64B 108.1 . . ?
C61 C66 C65 111.0(3) . . ?
C61 C66 H66A 109.4 . . ?
C65 C66 H66A 109.4 . . ?
C61 C66 H66B 109.4 . . ?
C65 C66 H66B 109.4 . . ?
H66A C66 H66B 108.0 . . ?
C64 C65 C66 111.3(3) . . ?
C64 C65 H65A 109.4 . . ?
C66 C65 H65A 109.4 . . ?
C64 C65 H65B 109.4 . . ?
C66 C65 H65B 109.4 . . ?
H65A C65 H65B 108.0 . . ?
C64 C63 C62 110.4(3) . . ?
C64 C63 H63A 109.6 . . ?
C62 C63 H63A 109.6 . . ?
C64 C63 H63B 109.6 . . ?
C62 C63 H63B 109.6 . . ?
H63A C63 H63B 108.1 . . ?
C74 C73 C72 111.5(3) . . ?
C74 C73 H73A 109.3 . . ?
C72 C73 H73A 109.3 . . ?
C74 C73 H73B 109.3 . . ?
C72 C73 H73B 109.3 . . ?
H73A C73 H73B 108.0 . . ?
C55 C54 C53 111.8(3) . . ?
C55 C54 H54A 109.3 . . ?
C53 C54 H54A 109.3 . . ?
C55 C54 H54B 109.3 . . ?
C53 C54 H54B 109.3 . . ?
H54A C54 H54B 107.9 . . ?
F6S P1S F2S 90.7(2) . . ?
F6S P1S F4S 179.5(2) . . ?
F2S P1S F4S 89.7(2) . . ?
F6S P1S F1S 89.7(2) . . ?
F2S P1S F1S 90.8(2) . . ?
F4S P1S F1S 89.9(2) . . ?
F6S P1S F5S 90.3(2) . . ?
F2S P1S F5S 90.58(19) . . ?
F4S P1S F5S 90.07(15) . . ?
F1S P1S F5S 178.62(18) . . ?
F6S P1S F3S 89.8(2) . . ?
F2S P1S F3S 178.99(18) . . ?
F4S P1S F3S 89.85(17) . . ?
F1S P1S F3S 90.09(17) . . ?
F5S P1S F3S 88.53(16) . . ?
C23 C22 C21 110.6(3) . . ?
C23 C22 H22A 109.5 . . ?
C21 C22 H22A 109.5 . . ?
C23 C22 H22B 109.5 . . ?
C21 C22 H22B 109.5 . . ?
H22A C22 H22B 108.1 . . ?
C14 C15 C16 111.9(3) . . ?
C14 C15 H15A 109.2 . . ?
C16 C15 H15A 109.2 . . ?
C14 C15 H15B 109.2 . . ?
C16 C15 H15B 109.2 . . ?
H15A C15 H15B 107.9 . . ?
C15 C14 C13 111.1(3) . . ?
C15 C14 H14A 109.4 . . ?
C13 C14 H14A 109.4 . . ?
C15 C14 H14B 109.4 . . ?
C13 C14 H14B 109.4 . . ?
H14A C14 H14B 108.0 . . ?
C45 C46 C41 110.0(3) . . ?
C45 C46 H46A 109.7 . . ?
C41 C46 H46A 109.7 . . ?
C45 C46 H46B 109.7 . . ?
C41 C46 H46B 109.7 . . ?
H46A C46 H46B 108.2 . . ?
C24 C25 C26 110.8(3) . . ?
C24 C25 H25A 109.5 . . ?
C26 C25 H25A 109.5 . . ?
C24 C25 H25B 109.5 . . ?
C26 C25 H25B 109.5 . . ?
H25A C25 H25B 108.1 . . ?
C43 C42 C41 110.3(3) . . ?
C43 C42 H42A 109.6 . . ?
C41 C42 H42A 109.6 . . ?
C43 C42 H42B 109.6 . . ?
C41 C42 H42B 109.6 . . ?
H42A C42 H42B 108.1 . . ?
C44 C43 C42 111.3(3) . . ?
C44 C43 H43A 109.4 . . ?
C42 C43 H43A 109.4 . . ?
C44 C43 H43B 109.4 . . ?
C42 C43 H43B 109.4 . . ?
H43A C43 H43B 108.0 . . ?
C31 C36 C35 111.7(3) . . ?
C31 C36 H36A 109.3 . . ?
C35 C36 H36A 109.3 . . ?
C31 C36 H36B 109.3 . . ?
C35 C36 H36B 109.3 . . ?
H36A C36 H36B 107.9 . . ?
C21 C26 C25 110.4(3) . . ?
C21 C26 H26A 109.6 . . ?
C25 C26 H26A 109.6 . . ?
C21 C26 H26B 109.6 . . ?
C25 C26 H26B 109.6 . . ?
H26A C26 H26B 108.1 . . ?
C44 C45 C46 112.2(3) . . ?
C44 C45 H45A 109.2 . . ?
C46 C45 H45A 109.2 . . ?
C44 C45 H45B 109.2 . . ?
C46 C45 H45B 109.2 . . ?
H45A C45 H45B 107.9 . . ?
C24 C23 C22 112.9(3) . . ?
C24 C23 H23A 109.0 . . ?
C22 C23 H23A 109.0 . . ?
C24 C23 H23B 109.0 . . ?
C22 C23 H23B 109.0 . . ?
H23A C23 H23B 107.8 . . ?
C43 C44 C45 111.4(3) . . ?
C43 C44 H44A 109.3 . . ?
C45 C44 H44A 109.3 . . ?
C43 C44 H44B 109.3 . . ?
C45 C44 H44B 109.3 . . ?
H44A C44 H44B 108.0 . . ?
C23 C24 C25 111.3(3) . . ?
C23 C24 H24A 109.4 . . ?
C25 C24 H24A 109.4 . . ?
C23 C24 H24B 109.4 . . ?
C25 C24 H24B 109.4 . . ?
H24A C24 H24B 108.0 . . ?
C34 C35 C36 111.7(3) . . ?
C34 C35 H35A 109.3 . . ?
C36 C35 H35A 109.3 . . ?
C34 C35 H35B 109.3 . . ?
C36 C35 H35B 109.3 . . ?
H35A C35 H35B 107.9 . . ?
C35 C34 C33 110.7(3) . . ?
C35 C34 H34A 109.5 . . ?
C33 C34 H34A 109.5 . . ?
C35 C34 H34B 109.5 . . ?
C33 C34 H34B 109.5 . . ?
H34A C34 H34B 108.1 . . ?
C85 C84 C83 110.9(3) . . ?
C85 C84 H84A 109.5 . . ?
C83 C84 H84A 109.5 . . ?
C85 C84 H84B 109.5 . . ?
C83 C84 H84B 109.5 . . ?
H84A C84 H84B 108.1 . . ?
C84 C83 C82 112.1(4) . . ?
C84 C83 H83A 109.2 . . ?
C82 C83 H83A 109.2 . . ?
C84 C83 H83B 109.2 . . ?
C82 C83 H83B 109.2 . . ?
H83A C83 H83B 107.9 . . ?
O1 C3 Ir1 178.0(4) . . ?
O1A C3A Ir1 177(6) . . ?

loop_
_geom_bond_atom_site_label_1
_geom_bond_atom_site_label_2
_geom_bond_distance
_geom_bond_site_symmetry_2
_geom_bond_publ_flag
Ir1 C3A 1.767(17) . ?
Ir1 C3 1.793(5) . ?
Ir1 P3 2.3480(9) . ?
Ir1 P1 2.3530(9) . ?
Ir1 Cl1A 2.360(13) . ?
Ir1 Cl1 2.3722(9) . ?
Ir1 Au1 2.9411(3) . ?
Au1 P4 2.2942(9) . ?
Au1 P2 2.2980(9) . ?
P4 C2 1.836(3) . ?
P4 C71 1.842(3) . ?
P4 C81 1.843(4) . ?
P2 C1 1.825(3) . ?
P2 C31 1.845(4) . ?
P2 C41 1.846(3) . ?
P3 C2 1.842(3) . ?
P3 C51 1.848(3) . ?
P3 C61 1.855(3) . ?
P1 C1 1.844(3) . ?
P1 C21 1.845(3) . ?
P1 C11 1.851(3) . ?
C1 H1A 0.9900 . ?
C1 H1B 0.9900 . ?
C71 C76 1.533(5) . ?
C71 C72 1.540(5) . ?
C71 H71 1.0000 . ?
C81 C86 1.531(5) . ?
C81 C82 1.541(5) . ?
C81 H81 1.0000 . ?
C31 C32 1.536(5) . ?
C31 C36 1.536(5) . ?
C31 H31 1.0000 . ?
C86 C85 1.538(5) . ?
C86 H86A 0.9900 . ?
C86 H86B 0.9900 . ?
C76 C75 1.533(5) . ?
C76 H76A 0.9900 . ?
C76 H76B 0.9900 . ?
C61 C66 1.534(5) . ?
C61 C62 1.534(5) . ?
C61 H61 1.0000 . ?
C56 C55 1.526(5) . ?
C56 C51 1.550(5) . ?
C56 H56A 0.9900 . ?
C56 H56B 0.9900 . ?
C55 C54 1.523(6) . ?
C55 H55A 0.9900 . ?
C55 H55B 0.9900 . ?
C11 C12 1.539(5) . ?
C11 C16 1.541(4) . ?
C11 H11 1.0000 . ?
C13 C14 1.527(5) . ?
C13 C12 1.537(5) . ?
C13 H13A 0.9900 . ?
C13 H13B 0.9900 . ?
C51 C52 1.539(5) . ?
C51 H51 1.0000 . ?
C32 C33 1.527(5) . ?
C32 H32A 0.9900 . ?
C32 H32B 0.9900 . ?
C21 C26 1.536(5) . ?
C21 C22 1.540(5) . ?
C21 H21 1.0000 . ?
C2 H2A 0.9900 . ?
C2 H2B 0.9900 . ?
C53 C54 1.528(6) . ?
C53 C52 1.534(5) . ?
C53 H53A 0.9900 . ?
C53 H53B 0.9900 . ?
C52 H52A 0.9900 . ?
C52 H52B 0.9900 . ?
C72 C73 1.533(5) . ?
C72 H72A 0.9900 . ?
C72 H72B 0.9900 . ?
C41 C46 1.536(5) . ?
C41 C42 1.539(5) . ?
C41 H41 1.0000 . ?
C16 C15 1.530(5) . ?
C16 H16A 0.9900 . ?
C16 H16B 0.9900 . ?
C12 H12A 0.9900 . ?
C12 H12B 0.9900 . ?
C75 C74 1.525(5) . ?
C75 H75A 0.9900 . ?
C75 H75B 0.9900 . ?
C33 C34 1.519(5) . ?
C33 H33A 0.9900 . ?
C33 H33B 0.9900 . ?
C74 C73 1.527(6) . ?
C74 H74A 0.9900 . ?
C74 H74B 0.9900 . ?
C85 C84 1.511(6) . ?
C85 H85A 0.9900 . ?
C85 H85B 0.9900 . ?
C82 C83 1.526(6) . ?
C82 H82A 0.9900 . ?
C82 H82B 0.9900 . ?
C62 C63 1.539(5) . ?
C62 H62A 0.9900 . ?
C62 H62B 0.9900 . ?
C64 C63 1.516(6) . ?
C64 C65 1.520(6) . ?
C64 H64A 0.9900 . ?
C64 H64B 0.9900 . ?
C66 C65 1.538(5) . ?
C66 H66A 0.9900 . ?
C66 H66B 0.9900 . ?
C65 H65A 0.9900 . ?
C65 H65B 0.9900 . ?
C63 H63A 0.9900 . ?
C63 H63B 0.9900 . ?
C73 H73A 0.9900 . ?
C73 H73B 0.9900 . ?
C54 H54A 0.9900 . ?
C54 H54B 0.9900 . ?
P1S F6S 1.587(4) . ?
P1S F2S 1.589(3) . ?
P1S F4S 1.590(3) . ?
P1S F1S 1.598(3) . ?
P1S F5S 1.602(3) . ?
P1S F3S 1.604(3) . ?
C22 C23 1.532(5) . ?
C22 H22A 0.9900 . ?
C22 H22B 0.9900 . ?
C15 C14 1.523(5) . ?
C15 H15A 0.9900 . ?
C15 H15B 0.9900 . ?
C14 H14A 0.9900 . ?
C14 H14B 0.9900 . ?
C46 C45 1.535(5) . ?
C46 H46A 0.9900 . ?
C46 H46B 0.9900 . ?
C25 C24 1.532(5) . ?
C25 C26 1.537(5) . ?
C25 H25A 0.9900 . ?
C25 H25B 0.9900 . ?
C42 C43 1.533(5) . ?
C42 H42A 0.9900 . ?
C42 H42B 0.9900 . ?
C43 C44 1.525(5) . ?
C43 H43A 0.9900 . ?
C43 H43B 0.9900 . ?
C36 C35 1.540(5) . ?
C36 H36A 0.9900 . ?
C36 H36B 0.9900 . ?
C26 H26A 0.9900 . ?
C26 H26B 0.9900 . ?
C45 C44 1.529(5) . ?
C45 H45A 0.9900 . ?
C45 H45B 0.9900 . ?
C23 C24 1.506(6) . ?
C23 H23A 0.9900 . ?
C23 H23B 0.9900 . ?
C44 H44A 0.9900 . ?
C44 H44B 0.9900 . ?
C24 H24A 0.9900 . ?
C24 H24B 0.9900 . ?
C35 C34 1.519(6) . ?
C35 H35A 0.9900 . ?
C35 H35B 0.9900 . ?
C34 H34A 0.9900 . ?
C34 H34B 0.9900 . ?
C84 C83 1.520(6) . ?
C84 H84A 0.9900 . ?
C84 H84B 0.9900 . ?
C83 H83A 0.9900 . ?
C83 H83B 0.9900 . ?
C3 O1 1.172(5) . ?
C3A O1A 1.176(18) . ?
